data_7009836
loop_
_publ_author_name
'Doyle, Roy J.'
'Habermehl, Nicole'
'Salem, Geoffrey'
'Willis, Anthony C.'

_publ_section_title
;
 Synthesis of chiral multidentate tertiary arsines with As4 or As6
 donor atoms
;
_journal_issue 20
_journal_name_full 'Journal of the Chemical Society, Dalton Transactions'
_journal_page_first 3603
_journal_paper_doi 10.1039/b003981k
_journal_year 2000
_chemical_formula_moiety ' C23 H35 As4 Cl3 Co +, F6 P - '
_chemical_formula_sum 'C23 H35 As4 Cl3 Co F6 P'
_chemical_formula_weight 921.47
_space_group_IT_number 4
_symmetry_cell_setting monoclinic
_symmetry_Int_Tables_number 4
_symmetry_space_group_name_Hall 'P 2yb'
_symmetry_space_group_name_H-M 'P 1 21 1'
_audit_creation_date 1998-12-08
_audit_creation_method 'by teXsan v1.8'
_audit_update_record
;
2000-05-19  acw edits cif
2000-05-19  passes checkcif tests with minor warnings
;
_cell_angle_alpha 90
_cell_angle_beta 106.44(3)
_cell_angle_gamma 90
_cell_formula_units_Z 2
_cell_length_a 9.284(3)
_cell_length_b 13.369(5)
_cell_length_c 13.437(4)
_cell_measurement_reflns_used 25
_cell_measurement_temperature 296.2
_cell_measurement_theta_max 19.3
_cell_measurement_theta_min 14.2
_cell_volume 1599.6(10)
_computing_cell_refinement xtal_LATCON
_computing_data_collection
;
Philips PW1100/20 software 1976
;
_computing_data_reduction xtal_DIFDAT_ABSORB_ADDREF
_computing_publication_material 'teXsan (MSC, 1992-1997)'
_computing_structure_refinement 'teXsan (MSC, 1992-1997)'
_computing_structure_solution
;
SIR92 (Altomare, et. al. 1994)
;
_diffrn_ambient_temperature 296.2
_diffrn_measurement_device_type 'Philips PW1100/20'
_diffrn_measurement_method \w-2\q
_diffrn_orient_matrix_UB_11 0.00000
_diffrn_orient_matrix_UB_12 0.00000
_diffrn_orient_matrix_UB_13 0.00000
_diffrn_orient_matrix_UB_21 0.00000
_diffrn_orient_matrix_UB_22 0.00000
_diffrn_orient_matrix_UB_23 0.00000
_diffrn_orient_matrix_UB_31 0.00000
_diffrn_orient_matrix_UB_32 0.00000
_diffrn_orient_matrix_UB_33 0.00000
_diffrn_radiation_detector 'scintillation counter'
_diffrn_radiation_monochromator graphite
_diffrn_radiation_source 'X-ray tube'
_diffrn_radiation_type 'Mo K\a'
_diffrn_radiation_wavelength 0.7107
_diffrn_reflns_av_R_equivalents 0.07867
_diffrn_reflns_av_sigmaI/netI 0.040
_diffrn_reflns_limit_h_max 12
_diffrn_reflns_limit_h_min -13
_diffrn_reflns_limit_k_max 18
_diffrn_reflns_limit_k_min 0
_diffrn_reflns_limit_l_max 18
_diffrn_reflns_limit_l_min 0
_diffrn_reflns_number 5047
_diffrn_reflns_reduction_process 'Lp corrections applied'
_diffrn_reflns_theta_max 30.11
_diffrn_reflns_theta_min 2.75
_diffrn_standards_decay_% 2
_diffrn_standards_interval_time 180
_diffrn_standards_number 3
_exptl_absorpt_coefficient_mu 4.994
_exptl_absorpt_correction_T_max 0.506
_exptl_absorpt_correction_T_min 0.308
_exptl_absorpt_correction_type analytical
_exptl_absorpt_process_details
;
analytical (de Meulenaer & Tompa, 1965)
;
_exptl_crystal_colour black
_exptl_crystal_density_diffrn 1.913
_exptl_crystal_density_meas ?
_exptl_crystal_description prism
_exptl_crystal_F_000 904.00
_exptl_crystal_size_max 0.36
_exptl_crystal_size_mid 0.22
_exptl_crystal_size_min 0.15
_refine_diff_density_max 1.21
_refine_diff_density_min -1.34
_refine_ls_abs_structure_details
;
Absolute structure determined by comparative refinement.
Refinement of a model with coordinates transformed by (-x,-y,-z)
yielded R = 0.0531, wR = 0.0595, S = 2.270.
;
_refine_ls_extinction_method none
_refine_ls_goodness_of_fit_all 2.048
_refine_ls_goodness_of_fit_ref 2.240
_refine_ls_hydrogen_treatment noref
_refine_ls_matrix_type full
_refine_ls_number_constraints 0
_refine_ls_number_parameters 342
_refine_ls_number_reflns 3848
_refine_ls_number_restraints 0
_refine_ls_R_factor_all 0.0673
_refine_ls_R_factor_gt 0.0527
_refine_ls_shift/su_max 0.0124
_refine_ls_shift/su_mean 0.0022
_refine_ls_structure_factor_coef F
_refine_ls_weighting_details 'w = 1/[\s^2^(Fo) + 0.00022|Fo|^2^]'
_refine_ls_weighting_scheme calc
_refine_ls_wR_factor_all 0.0606
_refine_ls_wR_factor_ref 0.0584
_reflns_number_gt 3848
_reflns_number_total 4867
_reflns_threshold_expression I>3.00\s(I)
_cod_data_source_file b003981k.txt
_cod_data_source_block rxd11_from_pw1100/20
_cod_depositor_comments
;
The following automatic conversions were performed:

'_refine_ls_weighting_scheme' value 'w = 1/[\s^2^(Fo) +
0.00022|Fo|^2^]' was changed to 'calc'. New tag
'_refine_ls_weighting_details' was created. The value of the new tag
was set to 'w = 1/[\s^2^(Fo) + 0.00022|Fo|^2^]'.

Automatic conversion script
Id: cif_fix_values 3143 2015-03-26 13:38:13Z robertas 
;
_cod_original_cell_volume 1599.6(9)
_cod_original_sg_symbol_H-M 'P 21       '
_cod_original_formula_sum 'C23 H35 As4 Cl3 Co F6 P '
_cod_database_code 7009836

loop_
_symmetry_equiv_pos_as_xyz
'   +x,   +y,   +z'
'   -x,1/2+y,   -z'

loop_
_atom_site_label
_atom_site_fract_x
_atom_site_fract_y
_atom_site_fract_z
_atom_site_U_iso_or_equiv
_atom_site_occupancy
_atom_site_refinement_flags
_atom_site_adp_type
_atom_site_calc_flag
_atom_site_calc_attached_atom
As(1) 0.3099(1) 0.5000 0.24607(7) 0.0355(2) 1.000 . Uani d ?
As(2) 0.2468(1) 0.7123(1) 0.3264(1) 0.0495(3) 1.000 . Uani d ?
As(3) 0.4887(1) 0.6782(1) 0.15632(8) 0.0376(2) 1.000 . Uani d ?
As(4) 0.1896(1) 0.6071(1) -0.01096(8) 0.0432(3) 1.000 . Uani d ?
Co(1) 0.2467(1) 0.6508(1) 0.1630(1) 0.0348(3) 1.000 . Uani d ?
Cl(1) 0.2016(4) 0.8123(3) 0.1103(3) 0.076(1) 1.000 . Uani d ?
Cl(2) 0.0017(2) 0.6073(3) 0.1433(2) 0.0556(8) 1.000 . Uani d ?
Cl(3) 0.8056(5) 0.3186(4) 0.3240(4) 0.099(2) 1.000 . Uani d ?
P(1) 0.7532(4) 0.5953(3) 0.5999(2) 0.0583(9) 1.000 . Uani d ?
F(1) 0.924(1) 0.628(1) 0.6491(9) 0.164(6) 1.000 . Uani d ?
F(2) 0.695(1) 0.6885(7) 0.6505(7) 0.100(4) 1.000 . Uani d ?
F(3) 0.760(1) 0.531(1) 0.6992(8) 0.120(4) 1.000 . Uani d ?
F(4) 0.588(1) 0.561(1) 0.5535(9) 0.132(5) 1.000 . Uani d ?
F(5) 0.804(1) 0.4995(8) 0.5483(7) 0.094(3) 1.000 . Uani d ?
F(6) 0.751(2) 0.6619(9) 0.5011(7) 0.138(5) 1.000 . Uani d ?
C(1) 0.788(1) 0.443(1) 0.303(1) 0.069(4) 1.000 . Uani d ?
C(2) 0.631(1) 0.4806(8) 0.2400(8) 0.041(3) 1.000 . Uani d ?
C(3) 0.519(1) 0.4602(9) 0.3026(8) 0.046(3) 1.000 . Uani d ?
C(4) 0.209(2) 0.381(1) 0.179(1) 0.068(4) 1.000 . Uani d ?
C(5) 0.245(1) 0.508(1) 0.3732(8) 0.053(3) 1.000 . Uani d ?
C(6) 0.235(2) 0.414(1) 0.424(1) 0.066(4) 1.000 . Uani d ?
C(7) 0.193(2) 0.425(2) 0.517(1) 0.089(6) 1.000 . Uani d ?
C(8) 0.163(2) 0.520(2) 0.551(1) 0.081(5) 1.000 . Uani d ?
C(9) 0.186(2) 0.604(1) 0.500(1) 0.075(5) 1.000 . Uani d ?
C(10) 0.224(1) 0.5964(9) 0.4100(8) 0.045(3) 1.000 . Uani d ?
C(11) 0.411(2) 0.788(1) 0.413(1) 0.072(4) 1.000 . Uani d ?
C(12) 0.076(2) 0.793(1) 0.325(1) 0.088(5) 1.000 . Uani d ?
C(13) 0.6537(9) 0.595(1) 0.2377(7) 0.045(3) 1.000 . Uani d ?
C(14) 0.577(2) 0.807(1) 0.191(1) 0.071(4) 1.000 . Uani d ?
C(15) 0.493(1) 0.6542(8) 0.0140(8) 0.042(3) 1.000 . Uani d ?
C(16) 0.627(1) 0.668(1) -0.0134(9) 0.052(3) 1.000 . Uani d ?
C(17) 0.622(1) 0.644(1) -0.118(1) 0.071(4) 1.000 . Uani d ?
C(18) 0.496(2) 0.613(1) -0.186(1) 0.070(4) 1.000 . Uani d ?
C(19) 0.366(1) 0.605(1) -0.1602(9) 0.058(3) 1.000 . Uani d ?
C(20) 0.3628(9) 0.6225(8) -0.0581(7) 0.037(2) 1.000 . Uani d ?
C(21) 0.122(2) 0.476(2) -0.064(1) 0.101(6) 1.000 . Uani d ?
C(22) 0.041(1) 0.690(2) -0.102(1) 0.086(5) 1.000 . Uani d ?
C(23) 0.589(1) 0.435(1) 0.1361(8) 0.057(4) 1.000 . Uani d ?
H(1) 0.8131 0.4756 0.3686 0.083 1.000 . Uiso c ?
H(2) 0.8577 0.4626 0.2665 0.083 1.000 . Uiso c ?
H(3) 0.5198 0.3900 0.3140 0.055 1.000 . Uiso c ?
H(4) 0.5564 0.4936 0.3672 0.055 1.000 . Uiso c ?
H(5) 0.2352 0.3694 0.1165 0.082 1.000 . Uiso c ?
H(6) 0.2393 0.3250 0.2239 0.082 1.000 . Uiso c ?
H(7) 0.1036 0.3895 0.1637 0.082 1.000 . Uiso c ?
H(8) 0.2543 0.3514 0.3983 0.079 1.000 . Uiso c ?
H(9) 0.1856 0.3680 0.5565 0.106 1.000 . Uiso c ?
H(10) 0.1254 0.5255 0.6093 0.097 1.000 . Uiso c ?
H(11) 0.1757 0.6684 0.5275 0.090 1.000 . Uiso c ?
H(12) 0.4992 0.7485 0.4297 0.087 1.000 . Uiso c ?
H(13) 0.3875 0.8067 0.4750 0.087 1.000 . Uiso c ?
H(14) 0.4259 0.8466 0.3771 0.087 1.000 . Uiso c ?
H(15) 0.0674 0.7988 0.3939 0.106 1.000 . Uiso c ?
H(16) -0.0122 0.7633 0.2819 0.106 1.000 . Uiso c ?
H(17) 0.0883 0.8580 0.2996 0.106 1.000 . Uiso c ?
H(18) 0.6774 0.6179 0.3074 0.054 1.000 . Uiso c ?
H(19) 0.7370 0.6061 0.2112 0.054 1.000 . Uiso c ?
H(20) 0.6665 0.8110 0.1697 0.086 1.000 . Uiso c ?
H(21) 0.6014 0.8164 0.2640 0.086 1.000 . Uiso c ?
H(22) 0.5087 0.8569 0.1568 0.086 1.000 . Uiso c ?
H(23) 0.7157 0.6917 0.0350 0.062 1.000 . Uiso c ?
H(24) 0.7105 0.6514 -0.1394 0.085 1.000 . Uiso c ?
H(25) 0.4974 0.5947 -0.2540 0.084 1.000 . Uiso c ?
H(26) 0.2757 0.5886 -0.2118 0.070 1.000 . Uiso c ?
H(27) 0.1215 0.4711 -0.1344 0.122 1.000 . Uiso c ?
H(28) 0.1878 0.4265 -0.0243 0.122 1.000 . Uiso c ?
H(29) 0.0233 0.4646 -0.0584 0.122 1.000 . Uiso c ?
H(30) 0.0222 0.6669 -0.1708 0.103 1.000 . Uiso c ?
H(31) 0.0773 0.7573 -0.0974 0.103 1.000 . Uiso c ?
H(32) -0.0486 0.6883 -0.0814 0.103 1.000 . Uiso c ?
H(33) 0.5765 0.3649 0.1422 0.068 1.000 . Uiso c ?
H(34) 0.6659 0.4471 0.1037 0.068 1.000 . Uiso c ?
H(35) 0.4974 0.4634 0.0954 0.068 1.000 . Uiso c ?

loop_
_atom_site_aniso_label
_atom_site_aniso_U_11
_atom_site_aniso_U_22
_atom_site_aniso_U_33
_atom_site_aniso_U_12
_atom_site_aniso_U_13
_atom_site_aniso_U_23
As(1) 0.0375(4) 0.0359(5) 0.0352(5) -0.0007(4) 0.0134(4) -0.0036(4)
As(2) 0.0427(5) 0.0515(7) 0.0536(7) 0.0071(5) 0.0127(5) -0.0196(6)
As(3) 0.0269(4) 0.0421(6) 0.0421(5) -0.0029(4) 0.0072(4) -0.0011(5)
As(4) 0.0274(4) 0.0654(7) 0.0346(5) -0.0052(5) 0.0055(3) 0.0016(5)
Co(1) 0.0256(5) 0.0388(7) 0.0391(7) 0.0042(5) 0.0077(5) -0.0030(6)
Cl(1) 0.070(2) 0.054(2) 0.100(3) 0.019(2) 0.017(2) 0.019(2)
Cl(2) 0.027(1) 0.086(2) 0.054(1) -0.001(1) 0.013(1) -0.003(2)
Cl(3) 0.099(3) 0.095(3) 0.108(3) 0.038(3) 0.037(2) 0.032(3)
P(1) 0.073(2) 0.060(2) 0.045(2) -0.001(2) 0.022(1) -0.011(2)
F(1) 0.103(7) 0.27(2) 0.123(9) -0.06(1) 0.040(6) -0.08(1)
F(2) 0.166(9) 0.068(6) 0.097(6) 0.003(6) 0.087(7) -0.014(5)
F(3) 0.16(1) 0.126(9) 0.083(6) 0.044(8) 0.054(7) 0.025(7)
F(4) 0.071(6) 0.19(1) 0.132(9) -0.028(7) 0.022(6) -0.062(9)
F(5) 0.126(7) 0.086(6) 0.080(6) 0.029(6) 0.046(5) -0.014(5)
F(6) 0.26(2) 0.103(9) 0.072(6) 0.018(9) 0.081(8) 0.016(6)
C(1) 0.057(7) 0.09(1) 0.060(8) 0.032(7) 0.013(6) 0.009(7)
C(2) 0.048(5) 0.043(6) 0.036(5) 0.013(4) 0.019(4) 0.003(4)
C(3) 0.042(5) 0.058(7) 0.037(5) 0.006(5) 0.010(4) -0.002(5)
C(4) 0.09(1) 0.044(7) 0.060(8) -0.019(7) 0.010(7) -0.007(6)
C(5) 0.038(5) 0.085(9) 0.042(6) -0.006(6) 0.019(4) 0.015(7)
C(6) 0.073(8) 0.069(9) 0.059(8) 0.004(7) 0.026(7) 0.024(7)
C(7) 0.064(8) 0.15(2) 0.056(9) -0.02(1) 0.029(7) 0.00(1)
C(8) 0.074(9) 0.13(2) 0.044(7) 0.00(1) 0.032(6) -0.003(9)
C(9) 0.071(8) 0.10(1) 0.055(7) 0.016(9) 0.022(6) -0.023(9)
C(10) 0.034(4) 0.063(7) 0.039(5) 0.000(5) 0.012(4) -0.017(6)
C(11) 0.069(8) 0.068(9) 0.075(9) 0.005(7) 0.011(7) -0.023(8)
C(12) 0.073(9) 0.10(1) 0.08(1) 0.043(9) 0.016(7) -0.02(1)
C(13) 0.026(4) 0.071(8) 0.034(5) 0.008(5) 0.000(3) 0.000(5)
C(14) 0.067(8) 0.056(8) 0.09(1) -0.025(7) 0.022(7) -0.018(8)
C(15) 0.037(4) 0.045(6) 0.042(5) 0.004(4) 0.011(4) 0.019(5)
C(16) 0.037(5) 0.058(7) 0.065(7) -0.003(5) 0.021(5) 0.009(6)
C(17) 0.056(6) 0.11(1) 0.060(7) 0.009(7) 0.039(6) 0.019(8)
C(18) 0.069(8) 0.10(1) 0.049(7) -0.002(8) 0.028(6) 0.008(8)
C(19) 0.050(6) 0.080(9) 0.042(6) -0.003(7) 0.008(5) 0.005(7)
C(20) 0.034(4) 0.045(6) 0.031(4) 0.000(4) 0.009(3) 0.005(4)
C(21) 0.10(1) 0.16(2) 0.048(8) -0.09(1) 0.022(7) -0.03(1)
C(22) 0.051(7) 0.13(2) 0.069(9) 0.033(9) 0.008(6) 0.03(1)
C(23) 0.067(7) 0.067(8) 0.038(6) 0.014(6) 0.017(5) 0.002(6)

loop_
_atom_type_symbol
_atom_type_oxidation_number
_atom_type_number_in_cell
_atom_type_scat_dispersion_real
_atom_type_scat_dispersion_imag
_atom_type_scat_source
C 0 46 0.002 0.002
;International Tables for Crystallography
(1992, Vol. C, Tables 4.2.6.8 and 6.1.1.1)
;
H 0 70 0.000 0.000
;International Tables for Crystallography
(1992, Vol. C, Table 6.1.1.2)
;
As 0 8 -0.030 2.007
;International Tables for Crystallography
(1992, Vol. C, Tables 4.2.6.8 and 6.1.1.1)
;
Cl 0 6 0.132 0.159
;International Tables for Crystallography
(1992, Vol. C, Tables 4.2.6.8 and 6.1.1.1)
;
Co 0 2 0.299 0.973
;International Tables for Crystallography
(1992, Vol. C, Tables 4.2.6.8 and 6.1.1.1)
;
F 0 12 0.014 0.010
;International Tables for Crystallography
(1992, Vol. C, Tables 4.2.6.8 and 6.1.1.1)
;
P 0 2 0.090 0.095
;International Tables for Crystallography
(1992, Vol. C, Tables 4.2.6.8 and 6.1.1.1)
;

loop_
_geom_angle_atom_site_label_1
_geom_angle_atom_site_label_2
_geom_angle_atom_site_label_3
_geom_angle
_geom_angle_site_symmetry_1
_geom_angle_site_symmetry_2
_geom_angle_site_symmetry_3
_geom_angle_publ_flag
Co(1) As(1) C(3) 121.2(4) . . . yes
Co(1) As(1) C(4) 118.2(4) . . . yes
Co(1) As(1) C(5) 106.1(4) . . . yes
C(3) As(1) C(4) 104.7(6) . . . yes
C(3) As(1) C(5) 101.1(4) . . . yes
C(4) As(1) C(5) 102.7(6) . . . yes
Co(1) As(2) C(10) 106.8(3) . . . yes
Co(1) As(2) C(11) 122.9(4) . . . yes
Co(1) As(2) C(12) 114.2(5) . . . yes
C(10) As(2) C(11) 105.3(6) . . . yes
C(10) As(2) C(12) 103.2(7) . . . yes
C(11) As(2) C(12) 102.5(7) . . . yes
Co(1) As(3) C(13) 120.4(3) . . . yes
Co(1) As(3) C(14) 119.5(4) . . . yes
Co(1) As(3) C(15) 107.7(3) . . . yes
C(13) As(3) C(14) 99.2(6) . . . yes
C(13) As(3) C(15) 102.9(4) . . . yes
C(14) As(3) C(15) 105.1(6) . . . yes
Co(1) As(4) C(20) 109.6(3) . . . yes
Co(1) As(4) C(21) 123.8(4) . . . yes
Co(1) As(4) C(22) 114.3(5) . . . yes
C(20) As(4) C(21) 101.2(6) . . . yes
C(20) As(4) C(22) 104.4(5) . . . yes
C(21) As(4) C(22) 101.3(8) . . . yes
As(1) Co(1) As(2) 85.44(6) . . . yes
As(1) Co(1) As(3) 92.32(5) . . . yes
As(1) Co(1) As(4) 102.86(6) . . . yes
As(1) Co(1) Cl(1) 169.5(1) . . . yes
As(1) Co(1) Cl(2) 86.7(1) . . . yes
As(2) Co(1) As(3) 103.82(6) . . . yes
As(2) Co(1) As(4) 166.21(7) . . . yes
As(2) Co(1) Cl(1) 84.8(1) . . . yes
As(2) Co(1) Cl(2) 86.24(8) . . . yes
As(3) Co(1) As(4) 87.02(5) . . . yes
As(3) Co(1) Cl(1) 86.1(1) . . . yes
As(3) Co(1) Cl(2) 169.8(1) . . . yes
As(4) Co(1) Cl(1) 87.5(1) . . . yes
As(4) Co(1) Cl(2) 83.30(8) . . . yes
Cl(1) Co(1) Cl(2) 96.7(1) . . . yes
F(1) P(1) F(2) 91.4(8) . . . yes
F(1) P(1) F(3) 90.1(8) . . . yes
F(1) P(1) F(4) 178(1) . . . yes
F(1) P(1) F(5) 91.0(7) . . . yes
F(1) P(1) F(6) 88.3(8) . . . yes
F(2) P(1) F(3) 90.0(5) . . . yes
F(2) P(1) F(4) 89.4(6) . . . yes
F(2) P(1) F(5) 177.4(6) . . . yes
F(2) P(1) F(6) 89.5(5) . . . yes
F(3) P(1) F(4) 88.6(7) . . . yes
F(3) P(1) F(5) 89.2(6) . . . yes
F(3) P(1) F(6) 178.3(8) . . . yes
F(4) P(1) F(5) 88.1(6) . . . yes
F(4) P(1) F(6) 93.0(7) . . . yes
F(5) P(1) F(6) 91.3(5) . . . yes
Cl(3) C(1) C(2) 116(1) . . . yes
Cl(3) C(1) H(1) 107.8 . . . no
Cl(3) C(1) H(2) 107.8 . . . no
C(2) C(1) H(1) 107.8 . . . no
C(2) C(1) H(2) 107.8 . . . no
H(1) C(1) H(2) 109.5 . . . no
C(1) C(2) C(3) 108.8(9) . . . yes
C(1) C(2) C(13) 102.4(9) . . . yes
C(1) C(2) C(23) 109.8(9) . . . yes
C(3) C(2) C(13) 107.8(8) . . . yes
C(3) C(2) C(23) 114.1(9) . . . yes
C(13) C(2) C(23) 113.1(9) . . . yes
As(1) C(3) C(2) 119.4(7) . . . yes
As(1) C(3) H(3) 106.9 . . . no
As(1) C(3) H(4) 106.9 . . . no
C(2) C(3) H(3) 106.9 . . . no
C(2) C(3) H(4) 106.9 . . . no
H(3) C(3) H(4) 109.4 . . . no
As(1) C(4) H(5) 109.5 . . . no
As(1) C(4) H(6) 109.5 . . . no
As(1) C(4) H(7) 109.5 . . . no
H(5) C(4) H(6) 109.5 . . . no
H(5) C(4) H(7) 109.5 . . . no
H(6) C(4) H(7) 109.5 . . . no
As(1) C(5) C(6) 117(1) . . . yes
As(1) C(5) C(10) 119.0(9) . . . yes
C(6) C(5) C(10) 124(1) . . . yes
C(5) C(6) C(7) 114(1) . . . yes
C(5) C(6) H(8) 123.1 . . . no
C(7) C(6) H(8) 123.1 . . . no
C(6) C(7) C(8) 121(2) . . . yes
C(6) C(7) H(9) 119.6 . . . no
C(8) C(7) H(9) 119.6 . . . no
C(7) C(8) C(9) 121(1) . . . yes
C(7) C(8) H(10) 119.7 . . . no
C(9) C(8) H(10) 119.7 . . . no
C(8) C(9) C(10) 120(1) . . . yes
C(8) C(9) H(11) 120.1 . . . no
C(10) C(9) H(11) 120.1 . . . no
As(2) C(10) C(5) 116.4(8) . . . yes
As(2) C(10) C(9) 123(1) . . . yes
C(5) C(10) C(9) 120(1) . . . yes
As(2) C(11) H(12) 109.5 . . . no
As(2) C(11) H(13) 109.5 . . . no
As(2) C(11) H(14) 109.5 . . . no
H(12) C(11) H(13) 109.5 . . . no
H(12) C(11) H(14) 109.5 . . . no
H(13) C(11) H(14) 109.5 . . . no
As(2) C(12) H(15) 109.5 . . . no
As(2) C(12) H(16) 109.5 . . . no
As(2) C(12) H(17) 109.5 . . . no
H(15) C(12) H(16) 109.5 . . . no
H(15) C(12) H(17) 109.5 . . . no
H(16) C(12) H(17) 109.5 . . . no
As(3) C(13) C(2) 118.9(7) . . . yes
As(3) C(13) H(18) 107.1 . . . no
As(3) C(13) H(19) 107.1 . . . no
C(2) C(13) H(18) 107.1 . . . no
C(2) C(13) H(19) 107.1 . . . no
H(18) C(13) H(19) 109.5 . . . no
As(3) C(14) H(20) 109.5 . . . no
As(3) C(14) H(21) 109.5 . . . no
As(3) C(14) H(22) 109.5 . . . no
H(20) C(14) H(21) 109.5 . . . no
H(20) C(14) H(22) 109.5 . . . no
H(21) C(14) H(22) 109.5 . . . no
As(3) C(15) C(16) 120.2(8) . . . yes
As(3) C(15) C(20) 118.5(7) . . . yes
C(16) C(15) C(20) 121.3(9) . . . yes
C(15) C(16) C(17) 117(1) . . . yes
C(15) C(16) H(23) 121.7 . . . no
C(17) C(16) H(23) 121.7 . . . no
C(16) C(17) C(18) 121(1) . . . yes
C(16) C(17) H(24) 119.3 . . . no
C(18) C(17) H(24) 119.3 . . . no
C(17) C(18) C(19) 122(1) . . . yes
C(17) C(18) H(25) 119.2 . . . no
C(19) C(18) H(25) 119.2 . . . no
C(18) C(19) C(20) 120(1) . . . yes
C(18) C(19) H(26) 119.8 . . . no
C(20) C(19) H(26) 119.8 . . . no
As(4) C(20) C(15) 117.1(7) . . . yes
As(4) C(20) C(19) 124.3(7) . . . yes
C(15) C(20) C(19) 118.6(9) . . . yes
As(4) C(21) H(27) 109.5 . . . no
As(4) C(21) H(28) 109.5 . . . no
As(4) C(21) H(29) 109.5 . . . no
H(27) C(21) H(28) 109.5 . . . no
H(27) C(21) H(29) 109.5 . . . no
H(28) C(21) H(29) 109.5 . . . no
As(4) C(22) H(30) 109.5 . . . no
As(4) C(22) H(31) 109.5 . . . no
As(4) C(22) H(32) 109.5 . . . no
H(30) C(22) H(31) 109.5 . . . no
H(30) C(22) H(32) 109.5 . . . no
H(31) C(22) H(32) 109.5 . . . no
C(2) C(23) H(33) 109.5 . . . no
C(2) C(23) H(34) 109.5 . . . no
C(2) C(23) H(35) 109.5 . . . no
H(33) C(23) H(34) 109.5 . . . no
H(33) C(23) H(35) 109.5 . . . no
H(34) C(23) H(35) 109.5 . . . no

loop_
_geom_bond_atom_site_label_1
_geom_bond_atom_site_label_2
_geom_bond_distance
_geom_bond_site_symmetry_1
_geom_bond_site_symmetry_2
_geom_bond_publ_flag
As(1) Co(1) 2.299(2) . . yes
As(1) C(3) 1.95(1) . . yes
As(1) C(4) 1.94(1) . . yes
As(1) C(5) 1.97(1) . . yes
As(2) Co(1) 2.343(2) . . yes
As(2) C(10) 1.96(1) . . yes
As(2) C(11) 1.92(1) . . yes
As(2) C(12) 1.92(1) . . yes
As(3) Co(1) 2.303(2) . . yes
As(3) C(13) 1.96(1) . . yes
As(3) C(14) 1.91(1) . . yes
As(3) C(15) 1.95(1) . . yes
As(4) Co(1) 2.321(2) . . yes
As(4) C(20) 1.899(9) . . yes
As(4) C(21) 1.93(2) . . yes
As(4) C(22) 1.91(1) . . yes
Co(1) Cl(1) 2.275(4) . . yes
Co(1) Cl(2) 2.289(3) . . yes
Cl(3) C(1) 1.69(2) . . yes
P(1) F(1) 1.59(1) . . yes
P(1) F(2) 1.585(9) . . yes
P(1) F(3) 1.57(1) . . yes
P(1) F(4) 1.55(1) . . yes
P(1) F(5) 1.592(9) . . yes
P(1) F(6) 1.59(1) . . yes
C(1) C(2) 1.55(1) . . yes
C(1) H(1) 0.95 . . no
C(1) H(2) 0.95 . . no
C(2) C(3) 1.53(1) . . yes
C(2) C(13) 1.55(2) . . yes
C(2) C(23) 1.47(2) . . yes
C(3) H(3) 0.95 . . no
C(3) H(4) 0.95 . . no
C(4) H(5) 0.95 . . no
C(4) H(6) 0.95 . . no
C(4) H(7) 0.95 . . no
C(5) C(6) 1.44(2) . . yes
C(5) C(10) 1.32(2) . . yes
C(6) C(7) 1.41(2) . . yes
C(6) H(8) 0.95 . . no
C(7) C(8) 1.40(3) . . yes
C(7) H(9) 0.95 . . no
C(8) C(9) 1.37(2) . . yes
C(8) H(10) 0.95 . . no
C(9) C(10) 1.35(2) . . yes
C(9) H(11) 0.95 . . no
C(11) H(12) 0.95 . . no
C(11) H(13) 0.95 . . no
C(11) H(14) 0.95 . . no
C(12) H(15) 0.95 . . no
C(12) H(16) 0.95 . . no
C(12) H(17) 0.95 . . no
C(13) H(18) 0.95 . . no
C(13) H(19) 0.95 . . no
C(14) H(20) 0.95 . . no
C(14) H(21) 0.95 . . no
C(14) H(22) 0.95 . . no
C(15) C(16) 1.40(1) . . yes
C(15) C(20) 1.39(1) . . yes
C(16) C(17) 1.43(2) . . yes
C(16) H(23) 0.95 . . no
C(17) C(18) 1.34(2) . . yes
C(17) H(24) 0.95 . . no
C(18) C(19) 1.35(2) . . yes
C(18) H(25) 0.95 . . no
C(19) C(20) 1.40(1) . . yes
C(19) H(26) 0.95 . . no
C(21) H(27) 0.95 . . no
C(21) H(28) 0.95 . . no
C(21) H(29) 0.95 . . no
C(22) H(30) 0.95 . . no
C(22) H(31) 0.95 . . no
C(22) H(32) 0.95 . . no
C(23) H(33) 0.95 . . no
C(23) H(34) 0.95 . . no
C(23) H(35) 0.95 . . no

loop_
_geom_contact_atom_site_label_1
_geom_contact_atom_site_label_2
_geom_contact_distance
_geom_contact_site_symmetry_1
_geom_contact_site_symmetry_2
_geom_contact_publ_flag
Cl(3) F(1) 3.53(2) . 2_746 no
F(1) C(8) 3.23(2) . 1_655 no
F(1) C(22) 3.32(2) . 1_656 no
F(1) C(9) 3.58(2) . 1_655 no
F(2) C(6) 3.31(2) . 2_656 no
F(2) C(4) 3.39(2) . 2_656 no
F(2) C(18) 3.40(1) . 1_556 no
F(2) C(17) 3.42(1) . 1_556 no
F(3) C(18) 3.42(2) . 1_556 no
F(3) C(17) 3.43(2) . 1_556 no
F(3) C(12) 3.58(2) . 2_646 no
F(4) C(10) 3.42(1) . . no
F(4) C(5) 3.49(1) . . no
F(4) C(3) 3.52(1) . . no
F(5) C(12) 3.26(2) . 2_646 no
F(5) C(8) 3.33(2) . 1_655 no
F(5) C(1) 3.34(2) . . no
F(5) C(11) 3.58(2) . 2_646 no
F(6) C(11) 3.48(2) . . no
F(6) C(13) 3.51(1) . . no
F(6) C(6) 3.51(2) . 2_656 no
F(6) C(7) 3.58(3) . 2_656 no
C(4) C(22) 3.41(2) . 2_545 no

loop_
_geom_torsion_atom_site_label_1
_geom_torsion_atom_site_label_2
_geom_torsion_atom_site_label_3
_geom_torsion_atom_site_label_4
_geom_torsion_site_symmetry_1
_geom_torsion_site_symmetry_2
_geom_torsion_site_symmetry_3
_geom_torsion_site_symmetry_4
_geom_torsion
_geom_torsion_publ_flag
As(1) Co(1) As(2) C(10) . . . . -20.4(3) no
As(1) Co(1) As(2) C(11) . . . . 101.2(6) no
As(1) Co(1) As(2) C(12) . . . . -133.8(7) no
As(1) Co(1) As(3) C(13) . . . . -12.3(4) no
As(1) Co(1) As(3) C(14) . . . . -135.4(6) no
As(1) Co(1) As(3) C(15) . . . . 105.0(3) no
As(1) Co(1) As(4) C(20) . . . . -93.7(3) no
As(1) Co(1) As(4) C(21) . . . . 25.4(7) no
As(1) Co(1) As(4) C(22) . . . . 149.6(6) no
As(1) C(3) C(2) C(1) . . . . 179.1(8) no
As(1) C(3) C(2) C(13) . . . . 69(1) no
As(1) C(3) C(2) C(23) . . . . -58(1) no
As(1) C(5) C(6) C(7) . . . . 178(1) no
As(1) C(5) C(10) As(2) . . . . 5(1) no
As(1) C(5) C(10) C(9) . . . . -177.0(9) no
As(2) Co(1) As(1) C(3) . . . . -92.4(4) no
As(2) Co(1) As(1) C(4) . . . . 136.2(5) no
As(2) Co(1) As(1) C(5) . . . . 21.7(3) no
As(2) Co(1) As(3) C(13) . . . . 73.5(4) no
As(2) Co(1) As(3) C(14) . . . . -49.5(6) no
As(2) Co(1) As(3) C(15) . . . . -169.1(3) no
As(2) Co(1) As(4) C(20) . . . . 140.3(4) no
As(2) Co(1) As(4) C(21) . . . . -100.6(8) no
As(2) Co(1) As(4) C(22) . . . . 23.6(7) no
As(2) C(10) C(5) C(6) . . . . 179(1) no
As(2) C(10) C(9) C(8) . . . . 176(1) no
As(3) Co(1) As(1) C(3) . . . . 11.3(4) no
As(3) Co(1) As(1) C(4) . . . . -120.1(5) no
As(3) Co(1) As(1) C(5) . . . . 125.4(3) no
As(3) Co(1) As(2) C(10) . . . . -111.6(3) no
As(3) Co(1) As(2) C(11) . . . . 9.9(6) no
As(3) Co(1) As(2) C(12) . . . . 134.9(7) no
As(3) Co(1) As(4) C(20) . . . . -2.0(3) no
As(3) Co(1) As(4) C(21) . . . . 117.1(7) no
As(3) Co(1) As(4) C(22) . . . . -118.7(6) no
As(3) C(13) C(2) C(1) . . . . 175.2(7) no
As(3) C(13) C(2) C(3) . . . . -70(1) no
As(3) C(13) C(2) C(23) . . . . 57(1) no
As(3) C(15) C(16) C(17) . . . . 177(1) no
As(3) C(15) C(20) As(4) . . . . 1(1) no
As(3) C(15) C(20) C(19) . . . . 179.9(9) no
As(4) Co(1) As(1) C(3) . . . . 98.7(4) no
As(4) Co(1) As(1) C(4) . . . . -32.6(5) no
As(4) Co(1) As(1) C(5) . . . . -147.1(3) no
As(4) Co(1) As(2) C(10) . . . . 107.3(4) no
As(4) Co(1) As(2) C(11) . . . . -131.1(6) no
As(4) Co(1) As(2) C(12) . . . . -6.1(8) no
As(4) Co(1) As(3) C(13) . . . . -115.1(4) no
As(4) Co(1) As(3) C(14) . . . . 121.9(6) no
As(4) Co(1) As(3) C(15) . . . . 2.2(3) no
As(4) C(20) C(15) C(16) . . . . -179.9(9) no
As(4) C(20) C(19) C(18) . . . . -176(1) no
Co(1) As(1) C(3) C(2) . . . . -41(1) no
Co(1) As(1) C(5) C(6) . . . . 163.8(9) no
Co(1) As(1) C(5) C(10) . . . . -21.1(9) no
Co(1) As(2) C(10) C(5) . . . . 13.7(9) no
Co(1) As(2) C(10) C(9) . . . . -165(1) no
Co(1) As(3) C(13) C(2) . . . . 43.9(8) no
Co(1) As(3) C(15) C(16) . . . . 178.3(8) no
Co(1) As(3) C(15) C(20) . . . . -2.3(9) no
Co(1) As(4) C(20) C(15) . . . . 1.1(9) no
Co(1) As(4) C(20) C(19) . . . . -178(1) no
Cl(1) Co(1) As(1) C(3) . . . . -69.9(7) no
Cl(1) Co(1) As(1) C(4) . . . . 158.8(8) no
Cl(1) Co(1) As(1) C(5) . . . . 44.3(7) no
Cl(1) Co(1) As(2) C(10) . . . . 163.7(3) no
Cl(1) Co(1) As(2) C(11) . . . . -74.8(6) no
Cl(1) Co(1) As(2) C(12) . . . . 50.3(7) no
Cl(1) Co(1) As(3) C(13) . . . . 157.2(4) no
Cl(1) Co(1) As(3) C(14) . . . . 34.2(6) no
Cl(1) Co(1) As(3) C(15) . . . . -85.4(3) no
Cl(1) Co(1) As(4) C(20) . . . . 84.3(3) no
Cl(1) Co(1) As(4) C(21) . . . . -156.6(7) no
Cl(1) Co(1) As(4) C(22) . . . . -32.5(6) no
Cl(2) Co(1) As(1) C(3) . . . . -178.9(4) no
Cl(2) Co(1) As(1) C(4) . . . . 49.7(5) no
Cl(2) Co(1) As(1) C(5) . . . . -64.7(3) no
Cl(2) Co(1) As(2) C(10) . . . . 66.6(3) no
Cl(2) Co(1) As(2) C(11) . . . . -171.8(6) no
Cl(2) Co(1) As(2) C(12) . . . . -46.8(7) no
Cl(2) Co(1) As(3) C(13) . . . . -96.7(7) no
Cl(2) Co(1) As(3) C(14) . . . . 140.3(8) no
Cl(2) Co(1) As(3) C(15) . . . . 20.6(7) no
Cl(2) Co(1) As(4) C(20) . . . . -178.7(3) no
Cl(2) Co(1) As(4) C(21) . . . . -59.6(7) no
Cl(2) Co(1) As(4) C(22) . . . . 64.5(6) no
Cl(3) C(1) C(2) C(3) . . . . 65(1) no
Cl(3) C(1) C(2) C(13) . . . . 178.8(8) no
Cl(3) C(1) C(2) C(23) . . . . -61(1) no
C(2) C(3) As(1) C(4) . . . . 95(1) no
C(2) C(3) As(1) C(5) . . . . -158.1(9) no
C(2) C(13) As(3) C(14) . . . . 176.3(8) no
C(2) C(13) As(3) C(15) . . . . -75.8(8) no
C(3) As(1) C(5) C(6) . . . . -69(1) no
C(3) As(1) C(5) C(10) . . . . 106.2(9) no
C(4) As(1) C(5) C(6) . . . . 39(1) no
C(4) As(1) C(5) C(10) . . . . -145.8(9) no
C(5) C(6) C(7) C(8) . . . . 1(2) no
C(5) C(10) As(2) C(11) . . . . -118.4(9) no
C(5) C(10) As(2) C(12) . . . . 134.5(9) no
C(5) C(10) C(9) C(8) . . . . -3(2) no
C(6) C(5) C(10) C(9) . . . . -2(2) no
C(6) C(7) C(8) C(9) . . . . -6(2) no
C(7) C(6) C(5) C(10) . . . . 3(2) no
C(7) C(8) C(9) C(10) . . . . 7(2) no
C(9) C(10) As(2) C(11) . . . . 63(1) no
C(9) C(10) As(2) C(12) . . . . -44(1) no
C(13) As(3) C(15) C(16) . . . . -54(1) no
C(13) As(3) C(15) C(20) . . . . 125.8(9) no
C(14) As(3) C(15) C(16) . . . . 50(1) no
C(14) As(3) C(15) C(20) . . . . -130.8(9) no
C(15) C(16) C(17) C(18) . . . . 1(2) no
C(15) C(20) As(4) C(21) . . . . -131.1(9) no
C(15) C(20) As(4) C(22) . . . . 124(1) no
C(15) C(20) C(19) C(18) . . . . 5(2) no
C(16) C(15) C(20) C(19) . . . . -1(2) no
C(16) C(17) C(18) C(19) . . . . 3(3) no
C(17) C(16) C(15) C(20) . . . . -2(2) no
C(17) C(18) C(19) C(20) . . . . -6(3) no
C(19) C(20) As(4) C(21) . . . . 50(1) no
C(19) C(20) As(4) C(22) . . . . -55(1) no
